data_4062799
_journal_name_full Organometallics
_journal_paper_doi 10.1021/om049662d
_journal_year 2004
_chemical_formula_sum 'C146 H96 B2 Cl2 F40 P4 Pd2'
_chemical_formula_weight 3039.43
_space_group_IT_number 2
_symmetry_cell_setting triclinic
_symmetry_space_group_name_Hall '-P 1'
_symmetry_space_group_name_H-M 'P -1'
_cell_angle_alpha 88.431(12)
_cell_angle_beta 82.665(15)
_cell_angle_gamma 82.108(17)
_cell_formula_units_Z 1
_cell_length_a 14.379(3)
_cell_length_b 15.2099(19)
_cell_length_c 16.078(2)
_cell_measurement_temperature 293(2)
_cell_volume 3454.3(10)
_diffrn_ambient_temperature 293(2)
_exptl_crystal_density_diffrn 1.461
_cod_depositor_comments
;
The following automatic conversions were performed:
'_symmetry_cell_setting' value 'Triclinic' changed to 'triclinic'
according to '/home/saulius/struct/CIF-dictionaries/cif_core.dic'
dictionary named 'cif_core.dic' version 2.4.1 from 2010-06-29.

Automatic conversion script
Id: cif_fix_enum 1527 2010-12-29 10:47:43Z saulius 
;
_cod_database_code 4062799

loop_
_symmetry_equiv_pos_as_xyz
'x, y, z'
'-x, -y, -z'

loop_
_atom_site_label
_atom_site_type_symbol
_atom_site_fract_x
_atom_site_fract_y
_atom_site_fract_z
_atom_site_U_iso_or_equiv
_atom_site_adp_type
_atom_site_occupancy
_atom_site_symmetry_multiplicity
_atom_site_calc_flag
_atom_site_refinement_flags
_atom_site_disorder_assembly
_atom_site_disorder_group
Pd1 Pd -0.02457(5) 0.90688(5) 0.56613(5) 0.0344(3) Uani 1 1 d . . .
Cl Cl 0.10548(17) 0.98949(17) 0.52575(17) 0.0463(7) Uani 1 1 d . . .
P1 P -0.14040(18) 0.82002(17) 0.56992(17) 0.0357(6) Uani 1 1 d . . .
P2 P 0.04884(18) 0.83761(17) 0.67226(16) 0.0365(7) Uani 1 1 d . . .
C34 C -0.2550(8) 0.9556(7) 0.6564(7) 0.056(3) Uani 1 1 d . . .
H34 H -0.2009 0.9833 0.6529 0.067 Uiso 1 1 calc R . .
C28 C 0.2110(8) 0.7140(7) 0.6874(6) 0.048(3) Uani 1 1 d . . .
H28 H 0.1964 0.7189 0.7453 0.057 Uiso 1 1 calc R . .
C33 C -0.2502(7) 0.8710(6) 0.6240(6) 0.039(2) Uani 1 1 d . . .
C27 C 0.1524(7) 0.7622(6) 0.6354(6) 0.036(2) Uani 1 1 d . . .
C13 C 0.0852(7) 0.9295(6) 0.7273(6) 0.043(3) Uani 1 1 d . . .
H13A H 0.1121 0.9692 0.6855 0.052 Uiso 1 1 calc R . .
H13B H 0.0289 0.9626 0.7571 0.052 Uiso 1 1 calc R . .
C44 C -0.0352(8) 0.6550(7) 0.5696(7) 0.051(3) Uani 1 1 d . . .
H44 H 0.0053 0.6804 0.5291 0.061 Uiso 1 1 calc R . .
C39 C -0.1158(7) 0.7071(6) 0.6077(7) 0.044(3) Uani 1 1 d . . .
C21 C -0.0200(7) 0.7829(7) 0.7536(6) 0.041(3) Uani 1 1 d . . .
C2 C 0.2876(7) 0.9544(8) 0.6883(7) 0.047(3) Uani 1 1 d . . .
C11 C 0.1258(9) 0.8715(8) 0.8692(7) 0.061(3) Uani 1 1 d . . .
H11 H 0.0625 0.8645 0.8834 0.073 Uiso 1 1 calc R . .
C7 C 0.2498(8) 0.9183(7) 0.7703(7) 0.050(3) Uani 1 1 d . . .
C12 C 0.1558(7) 0.9040(7) 0.7892(6) 0.042(3) Uani 1 1 d . . .
C3 C 0.3353(7) 0.8981(8) 0.6270(7) 0.052(3) Uani 1 1 d . . .
H3 H 0.3400 0.8371 0.6359 0.063 Uiso 1 1 calc R . .
C6 C 0.3246(7) 1.0810(8) 0.5967(7) 0.048(3) Uani 1 1 d . . .
C14 C 0.3208(8) 1.1775(7) 0.5823(6) 0.044(3) Uani 1 1 d . . .
C5 C 0.3706(8) 1.0212(8) 0.5379(8) 0.057(3) Uani 1 1 d . . .
H5 H 0.3984 1.0423 0.4872 0.069 Uiso 1 1 calc R . .
C1 C 0.2817(7) 1.0457(8) 0.6730(7) 0.052(3) Uani 1 1 d . . .
H1 H 0.2489 1.0845 0.7137 0.062 Uiso 1 1 calc R . .
C29 C 0.2895(8) 0.6595(8) 0.6548(8) 0.062(3) Uani 1 1 d . . .
H29 H 0.3274 0.6279 0.6911 0.074 Uiso 1 1 calc R . .
C43 C -0.0147(10) 0.5689(8) 0.5898(9) 0.072(4) Uani 1 1 d . . .
H43 H 0.0400 0.5360 0.5635 0.086 Uiso 1 1 calc R . .
F4 F 0.5339(5) 0.5065(4) 0.5763(4) 0.071(2) Uani 1 1 d . . .
F6 F 0.5651(5) 0.3110(4) 1.0208(4) 0.0681(19) Uani 1 1 d . . .
F1 F 0.6253(5) 0.5567(4) 0.8865(4) 0.0594(17) Uani 1 1 d . . .
F3 F 0.5250(5) 0.6733(4) 0.6368(4) 0.075(2) Uani 1 1 d . . .
F7 F 0.6449(6) 0.3426(5) 1.1533(4) 0.091(2) Uani 1 1 d . . .
F2 F 0.5721(5) 0.6947(4) 0.7918(4) 0.072(2) Uani 1 1 d . . .
C50 C 0.5864(7) 0.4481(7) 0.7024(6) 0.040(3) Uani 1 1 d . . .
C47 C 0.5767(7) 0.6130(7) 0.7608(7) 0.045(3) Uani 1 1 d . . .
C45 C 0.6128(6) 0.4527(6) 0.7829(6) 0.036(2) Uani 1 1 d . . .
C52 C 0.6424(8) 0.3537(7) 1.0070(6) 0.048(3) Uani 1 1 d . . .
C49 C 0.5578(8) 0.5194(8) 0.6531(7) 0.048(3) Uani 1 1 d . . .
C48 C 0.5519(8) 0.6022(7) 0.6831(7) 0.047(3) Uani 1 1 d . . .
C46 C 0.6044(7) 0.5408(7) 0.8100(7) 0.045(3) Uani 1 1 d . . .
C53 C 0.6838(9) 0.3671(7) 1.0764(6) 0.052(3) Uani 1 1 d . . .
C51 C 0.6770(7) 0.3781(6) 0.9271(6) 0.041(3) Uani 1 1 d . . .
C19 C 0.2436(7) 1.2319(7) 0.5569(6) 0.043(3) Uani 1 1 d . . .
C40 C -0.1737(8) 0.6686(7) 0.6666(8) 0.063(3) Uani 1 1 d . . .
H40 H -0.2275 0.7019 0.6940 0.075 Uiso 1 1 calc R . .
C56 C 0.7589(8) 0.4144(7) 0.9245(6) 0.047(3) Uani 1 1 d . . .
F15 F 0.7797(4) 0.3866(4) 0.6808(4) 0.0567(16) Uani 1 1 d . . .
F5 F 0.5898(4) 0.3660(4) 0.6692(3) 0.0517(16) Uani 1 1 d . . .
F16 F 0.4670(4) 0.4451(4) 0.9332(4) 0.0568(16) Uani 1 1 d . . .
F10 F 0.8017(4) 0.4422(4) 0.8491(4) 0.0636(18) Uani 1 1 d . . .
F11 F 0.6888(5) 0.1801(4) 0.8919(4) 0.0636(18) Uani 1 1 d . . .
F14 F 0.9197(5) 0.2671(5) 0.6197(4) 0.081(2) Uani 1 1 d . . .
F9 F 0.8830(5) 0.4686(5) 0.9835(5) 0.087(2) Uani 1 1 d . . .
F8 F 0.8060(6) 0.4181(6) 1.1379(5) 0.100(3) Uani 1 1 d . . .
C58 C 0.7446(8) 0.2047(7) 0.8221(7) 0.048(3) Uani 1 1 d . . .
C63 C 0.5332(7) 0.3219(6) 0.8503(6) 0.038(2) Uani 1 1 d . . .
C61 C 0.8596(8) 0.2459(8) 0.6855(7) 0.052(3) Uani 1 1 d . . .
C25 C -0.0507(11) 0.6589(10) 0.8460(9) 0.085(4) Uani 1 1 d . . .
H25 H -0.0345 0.6000 0.8616 0.102 Uiso 1 1 calc R . .
C32 C 0.1785(8) 0.7553(7) 0.5485(7) 0.053(3) Uani 1 1 d . . .
H32 H 0.1417 0.7881 0.5120 0.064 Uiso 1 1 calc R . .
C30 C 0.3145(8) 0.6498(8) 0.5697(8) 0.066(3) Uani 1 1 d . . .
H30 H 0.3672 0.6108 0.5485 0.079 Uiso 1 1 calc R . .
C64 C 0.4569(8) 0.3674(7) 0.8976(7) 0.049(3) Uani 1 1 d . . .
C65 C 0.3692(8) 0.3412(9) 0.9141(8) 0.060(3) Uani 1 1 d . . .
C20 C 0.1550(7) 1.1943(7) 0.5412(6) 0.044(3) Uani 1 1 d . . .
H20A H 0.1004 1.2332 0.5670 0.053 Uiso 1 1 calc R . .
H20B H 0.1550 1.1370 0.5693 0.053 Uiso 1 1 calc R . .
C62 C 0.7873(8) 0.3068(7) 0.7209(6) 0.044(3) Uani 1 1 d . . .
C41 C -0.1520(11) 0.5771(9) 0.6863(9) 0.083(4) Uani 1 1 d . . .
H41 H -0.1924 0.5500 0.7257 0.100 Uiso 1 1 calc R . .
C37 C -0.4182(8) 0.8736(7) 0.6712(7) 0.055(3) Uani 1 1 d . . .
H37 H -0.4723 0.8456 0.6785 0.065 Uiso 1 1 calc R . .
C55 C 0.8049(8) 0.4291(8) 0.9914(7) 0.053(3) Uani 1 1 d . . .
C57 C 0.7234(7) 0.2896(7) 0.7894(6) 0.041(3) Uani 1 1 d . . .
B1 B 0.6371(8) 0.3607(8) 0.8382(7) 0.039(3) Uani 1 1 d . . .
C9 C 0.2807(11) 0.8646(10) 0.9068(8) 0.085(4) Uani 1 1 d . . .
H9 H 0.3230 0.8517 0.9461 0.102 Uiso 1 1 calc R . .
C54 C 0.7650(10) 0.4055(8) 1.0691(7) 0.064(3) Uani 1 1 d . . .
C8 C 0.3103(9) 0.8974(9) 0.8304(8) 0.074(4) Uani 1 1 d . . .
H8 H 0.3733 0.9062 0.8179 0.088 Uiso 1 1 calc R . .
C26 C 0.0032(8) 0.6952(8) 0.7777(7) 0.058(3) Uani 1 1 d . . .
H26 H 0.0545 0.6602 0.7486 0.069 Uiso 1 1 calc R . .
C31 C 0.2594(9) 0.6995(8) 0.5172(8) 0.068(4) Uani 1 1 d . . .
H31 H 0.2766 0.6958 0.4596 0.082 Uiso 1 1 calc R . .
C38 C -0.3347(7) 0.8305(7) 0.6312(7) 0.049(3) Uani 1 1 d . . .
H38 H -0.3334 0.7746 0.6087 0.059 Uiso 1 1 calc R . .
C15 C 0.3997(9) 1.2171(9) 0.5934(7) 0.066(4) Uani 1 1 d . . .
H15 H 0.4523 1.1819 0.6102 0.080 Uiso 1 1 calc R . .
C18 C 0.2465(9) 1.3221(8) 0.5457(7) 0.062(3) Uani 1 1 d . . .
H18 H 0.1940 1.3588 0.5305 0.075 Uiso 1 1 calc R . .
C36 C -0.4213(9) 0.9568(9) 0.6999(8) 0.075(4) Uani 1 1 d . . .
H36 H -0.4786 0.9869 0.7242 0.090 Uiso 1 1 calc R . .
C35 C -0.3403(10) 0.9982(8) 0.6938(8) 0.074(4) Uani 1 1 d . . .
H35 H -0.3437 1.0550 0.7150 0.089 Uiso 1 1 calc R . .
F20 F 0.5761(5) 0.1960(4) 0.7598(4) 0.0689(19) Uani 1 1 d . . .
F12 F 0.8296(6) 0.0602(5) 0.8265(5) 0.093(3) Uani 1 1 d . . .
F17 F 0.2982(5) 0.3885(5) 0.9636(5) 0.091(2) Uani 1 1 d . . .
F19 F 0.4105(5) 0.1412(5) 0.7936(5) 0.089(2) Uani 1 1 d . . .
F13 F 0.9455(6) 0.1025(5) 0.6860(5) 0.103(3) Uani 1 1 d . . .
F18 F 0.2685(6) 0.2348(6) 0.8980(6) 0.115(3) Uani 1 1 d . . .
C68 C 0.5109(9) 0.2468(7) 0.8144(7) 0.053(3) Uani 1 1 d . . .
C67 C 0.4229(9) 0.2166(8) 0.8296(8) 0.060(3) Uani 1 1 d . . .
C59 C 0.8164(9) 0.1419(8) 0.7888(8) 0.063(3) Uani 1 1 d . . .
C4 C 0.3770(8) 0.9315(8) 0.5514(7) 0.061(3) Uani 1 1 d . . .
H4 H 0.4091 0.8927 0.5103 0.073 Uiso 1 1 calc R . .
C60 C 0.8738(8) 0.1639(9) 0.7199(8) 0.062(3) Uani 1 1 d . . .
C22 C -0.0984(9) 0.8324(8) 0.7952(7) 0.062(3) Uani 1 1 d . . .
H22 H -0.1165 0.8907 0.7786 0.074 Uiso 1 1 calc R . .
C66 C 0.3531(9) 0.2639(10) 0.8808(9) 0.073(4) Uani 1 1 d . . .
C23 C -0.1517(11) 0.7938(12) 0.8643(9) 0.096(5) Uani 1 1 d . . .
H23 H -0.2048 0.8269 0.8928 0.115 Uiso 1 1 calc R . .
C17 C 0.3280(12) 1.3579(10) 0.5571(9) 0.084(4) Uani 1 1 d . . .
H17 H 0.3300 1.4183 0.5484 0.101 Uiso 1 1 calc R . .
C16 C 0.4033(12) 1.3064(11) 0.5805(9) 0.091(5) Uani 1 1 d . . .
H16 H 0.4576 1.3306 0.5879 0.109 Uiso 1 1 calc R . .
C42 C -0.0725(11) 0.5293(9) 0.6479(11) 0.092(5) Uani 1 1 d . . .
H42 H -0.0576 0.4696 0.6613 0.110 Uiso 1 1 calc R . .
C10 C 0.1875(11) 0.8501(9) 0.9265(7) 0.077(4) Uani 1 1 d . . .
H10 H 0.1672 0.8260 0.9783 0.092 Uiso 1 1 calc R . .
C24 C -0.1247(12) 0.7079(13) 0.8888(9) 0.103(6) Uani 1 1 d . . .
H24 H -0.1580 0.6837 0.9353 0.124 Uiso 1 1 calc R . .
C97 C 0.072(4) 0.256(4) 0.803(3) 0.34(2) Uiso 1 1 d . . .
C98 C 0.062(4) 0.352(4) 0.805(3) 0.33(2) Uiso 1 1 d . . .
C96 C 0.022(3) 0.246(3) 0.884(3) 0.288(18) Uiso 1 1 d . . .
C95 C 0.048(2) 0.138(2) 0.897(2) 0.262(15) Uiso 1 1 d . . .
C99 C 0.130(3) 0.397(3) 0.771(2) 0.287(19) Uiso 1 1 d . . .

loop_
_atom_site_aniso_label
_atom_site_aniso_U_11
_atom_site_aniso_U_22
_atom_site_aniso_U_33
_atom_site_aniso_U_23
_atom_site_aniso_U_13
_atom_site_aniso_U_12
Pd1 0.0289(4) 0.0362(5) 0.0402(5) 0.0115(3) -0.0088(3) -0.0102(3)
Cl 0.0337(15) 0.0512(16) 0.0604(17) 0.0274(13) -0.0195(13) -0.0210(13)
P1 0.0289(14) 0.0335(15) 0.0447(16) 0.0056(12) -0.0020(12) -0.0086(12)
P2 0.0346(15) 0.0404(16) 0.0341(15) 0.0094(12) -0.0051(12) -0.0053(13)
C34 0.044(7) 0.050(7) 0.073(8) -0.007(6) -0.005(6) -0.009(6)
C28 0.050(7) 0.061(7) 0.033(6) 0.011(5) -0.016(5) -0.002(6)
C33 0.045(6) 0.034(6) 0.041(6) 0.006(5) -0.008(5) -0.016(5)
C27 0.032(6) 0.041(6) 0.031(6) -0.003(5) -0.002(5) 0.000(5)
C13 0.050(7) 0.039(6) 0.041(6) 0.008(5) -0.004(5) -0.010(5)
C44 0.042(7) 0.048(7) 0.064(8) -0.003(6) -0.004(6) -0.009(6)
C39 0.037(6) 0.037(6) 0.061(7) 0.010(5) -0.006(6) -0.019(5)
C21 0.033(6) 0.046(7) 0.044(6) 0.006(5) 0.001(5) -0.011(5)
C2 0.039(6) 0.058(8) 0.051(7) 0.018(6) -0.020(6) -0.022(6)
C11 0.067(8) 0.079(9) 0.042(7) 0.013(6) -0.020(6) -0.025(7)
C7 0.054(7) 0.052(7) 0.047(7) 0.014(5) -0.011(6) -0.018(6)
C12 0.048(7) 0.048(6) 0.033(6) 0.011(5) -0.012(5) -0.012(5)
C3 0.041(7) 0.053(7) 0.062(8) 0.015(6) -0.009(6) -0.004(6)
C6 0.039(6) 0.068(8) 0.045(7) 0.013(6) -0.021(6) -0.022(6)
C14 0.053(7) 0.049(7) 0.038(6) 0.009(5) -0.010(5) -0.028(6)
C5 0.048(7) 0.066(9) 0.056(8) 0.014(7) 0.001(6) -0.012(6)
C1 0.040(6) 0.076(9) 0.043(7) -0.001(6) -0.016(5) -0.010(6)
C29 0.043(7) 0.063(8) 0.072(9) 0.007(7) -0.015(7) 0.024(6)
C43 0.071(9) 0.045(8) 0.100(11) 0.006(7) -0.017(8) -0.008(7)
F4 0.092(5) 0.075(5) 0.053(4) 0.013(3) -0.038(4) -0.012(4)
F6 0.068(5) 0.090(5) 0.047(4) 0.018(3) -0.001(3) -0.023(4)
F1 0.096(5) 0.045(4) 0.039(4) -0.006(3) -0.017(3) -0.009(3)
F3 0.086(5) 0.056(4) 0.084(5) 0.032(4) -0.028(4) -0.009(4)
F7 0.108(6) 0.124(7) 0.045(4) 0.016(4) -0.017(4) -0.026(5)
F2 0.104(6) 0.036(4) 0.075(5) 0.005(3) -0.018(4) -0.008(4)
C50 0.038(6) 0.043(7) 0.041(6) -0.008(5) -0.002(5) -0.010(5)
C47 0.047(7) 0.032(6) 0.054(7) 0.001(5) 0.001(6) -0.006(5)
C45 0.031(6) 0.036(6) 0.036(6) 0.005(5) 0.004(5) 0.000(5)
C52 0.048(7) 0.057(7) 0.037(7) 0.002(5) 0.006(6) -0.016(6)
C49 0.045(7) 0.060(8) 0.039(7) 0.009(6) -0.010(5) -0.005(6)
C48 0.049(7) 0.045(7) 0.048(7) 0.016(6) -0.014(6) -0.003(6)
C46 0.048(7) 0.042(7) 0.045(7) -0.005(5) -0.006(5) -0.006(5)
C53 0.077(9) 0.056(7) 0.021(6) 0.000(5) -0.008(6) -0.003(7)
C51 0.043(6) 0.037(6) 0.043(7) 0.003(5) -0.010(5) -0.003(5)
C19 0.044(7) 0.046(7) 0.039(6) 0.006(5) 0.000(5) -0.020(6)
C40 0.046(7) 0.049(7) 0.088(9) 0.028(7) 0.004(7) -0.007(6)
C56 0.057(7) 0.049(7) 0.033(6) 0.008(5) -0.003(6) -0.006(6)
F15 0.052(4) 0.065(4) 0.050(4) 0.009(3) 0.006(3) -0.010(3)
F5 0.065(4) 0.051(4) 0.040(3) -0.009(3) -0.012(3) -0.003(3)
F16 0.052(4) 0.054(4) 0.061(4) -0.013(3) 0.005(3) -0.003(3)
F10 0.064(4) 0.080(5) 0.052(4) 0.013(3) -0.006(3) -0.031(4)
F11 0.075(5) 0.054(4) 0.059(4) 0.020(3) -0.004(4) -0.006(3)
F14 0.049(4) 0.123(6) 0.061(4) -0.013(4) 0.011(4) 0.008(4)
F9 0.077(5) 0.112(6) 0.084(5) 0.011(4) -0.033(4) -0.038(5)
F8 0.116(7) 0.126(7) 0.069(5) 0.002(5) -0.038(5) -0.025(6)
C58 0.054(7) 0.040(7) 0.049(7) 0.001(5) -0.011(6) -0.002(6)
C63 0.048(7) 0.038(6) 0.029(5) 0.002(5) -0.007(5) -0.005(5)
C61 0.044(7) 0.078(9) 0.031(6) -0.014(6) 0.006(6) 0.003(7)
C25 0.093(11) 0.079(10) 0.078(10) 0.033(8) 0.001(9) -0.011(9)
C32 0.047(7) 0.057(7) 0.052(7) 0.001(6) -0.008(6) 0.003(6)
C30 0.043(7) 0.078(9) 0.070(9) -0.016(7) -0.004(7) 0.015(6)
C64 0.052(7) 0.046(7) 0.046(7) 0.001(6) 0.003(6) -0.004(6)
C65 0.033(7) 0.069(9) 0.070(9) -0.001(7) 0.007(6) 0.003(6)
C20 0.041(6) 0.045(6) 0.047(6) 0.006(5) -0.008(5) -0.012(5)
C62 0.050(7) 0.041(6) 0.040(6) -0.004(5) -0.008(6) -0.002(6)
C41 0.077(10) 0.082(11) 0.095(11) 0.046(9) -0.012(9) -0.035(9)
C37 0.045(7) 0.041(7) 0.074(8) 0.003(6) 0.001(6) -0.002(6)
C55 0.047(7) 0.061(8) 0.053(8) 0.011(6) -0.017(6) -0.005(6)
C57 0.042(6) 0.049(7) 0.033(6) -0.004(5) -0.007(5) -0.005(5)
B1 0.038(7) 0.039(7) 0.038(7) -0.002(5) -0.004(6) -0.001(6)
C9 0.085(11) 0.114(12) 0.063(9) 0.032(8) -0.041(8) -0.018(9)
C54 0.084(10) 0.068(9) 0.046(8) -0.012(6) -0.032(7) -0.008(7)
C8 0.071(9) 0.097(10) 0.061(8) 0.033(8) -0.030(7) -0.026(8)
C26 0.051(7) 0.063(8) 0.056(7) 0.024(6) 0.000(6) -0.008(6)
C31 0.060(8) 0.086(10) 0.051(8) -0.011(7) 0.003(7) 0.008(8)
C38 0.043(7) 0.050(7) 0.055(7) 0.000(6) -0.001(6) -0.009(6)
C15 0.058(8) 0.081(10) 0.069(9) 0.018(7) -0.027(7) -0.031(7)
C18 0.070(9) 0.054(8) 0.066(8) 0.004(6) -0.011(7) -0.018(7)
C36 0.042(8) 0.082(11) 0.089(10) 0.005(8) 0.013(7) 0.014(7)
C35 0.076(10) 0.047(8) 0.096(10) -0.026(7) 0.001(8) -0.004(7)
F20 0.076(5) 0.053(4) 0.078(5) -0.023(4) -0.004(4) -0.012(4)
F12 0.102(6) 0.053(5) 0.116(6) 0.004(4) -0.024(5) 0.027(4)
F17 0.053(5) 0.104(6) 0.107(6) -0.016(5) 0.022(4) -0.007(4)
F19 0.088(6) 0.075(5) 0.111(6) -0.015(5) -0.013(5) -0.035(4)
F13 0.089(6) 0.102(6) 0.103(6) -0.030(5) -0.003(5) 0.045(5)
F18 0.071(6) 0.122(7) 0.159(8) -0.012(6) 0.004(6) -0.051(5)
C68 0.063(8) 0.043(7) 0.049(7) 0.000(6) -0.002(6) -0.002(6)
C67 0.064(9) 0.046(7) 0.076(9) -0.016(7) -0.014(7) -0.024(7)
C59 0.065(9) 0.045(8) 0.078(9) -0.011(7) -0.025(8) 0.010(7)
C4 0.055(8) 0.059(8) 0.061(8) 0.004(6) 0.010(6) -0.001(6)
C60 0.047(8) 0.068(9) 0.063(8) -0.018(7) -0.005(7) 0.022(7)
C22 0.067(9) 0.061(8) 0.057(8) 0.004(6) 0.003(7) -0.019(7)
C66 0.048(8) 0.083(10) 0.091(10) 0.007(9) -0.010(8) -0.022(8)
C23 0.075(10) 0.120(14) 0.081(11) 0.004(10) 0.039(9) -0.013(10)
C17 0.109(13) 0.073(10) 0.087(11) 0.006(8) -0.042(10) -0.046(10)
C16 0.100(12) 0.110(13) 0.083(11) 0.016(9) -0.039(9) -0.068(11)
C42 0.075(11) 0.046(8) 0.154(15) 0.032(9) -0.024(11) -0.005(8)
C10 0.105(12) 0.095(10) 0.039(7) 0.030(7) -0.027(8) -0.031(9)
C24 0.104(13) 0.127(15) 0.072(11) 0.036(10) 0.025(10) -0.032(12)

loop_
_geom_bond_atom_site_label_1
_geom_bond_atom_site_label_2
_geom_bond_distance
_geom_bond_site_symmetry_2
_geom_bond_publ_flag
Pd1 P1 2.258(3) . ?
Pd1 P2 2.278(3) . ?
Pd1 Cl 2.406(2) . ?
Pd1 Cl 2.414(2) 2_576 ?
Cl Pd1 2.414(2) 2_576 ?
P1 C33 1.789(10) . ?
P1 C39 1.809(10) . ?
P1 C20 1.848(10) 2_576 ?
P2 C21 1.794(10) . ?
P2 C27 1.797(10) . ?
P2 C13 1.843(10) . ?
C34 C35 1.379(16) . ?
C34 C33 1.392(14) . ?
C28 C29 1.361(14) . ?
C28 C27 1.387(13) . ?
C33 C38 1.426(13) . ?
C27 C32 1.401(13) . ?
C13 C12 1.518(13) . ?
C44 C43 1.343(15) . ?
C44 C39 1.393(14) . ?
C39 C40 1.355(14) . ?
C21 C22 1.374(15) . ?
C21 C26 1.387(14) . ?
C2 C3 1.373(15) . ?
C2 C1 1.396(14) . ?
C2 C7 1.482(14) . ?
C11 C10 1.362(15) . ?
C11 C12 1.402(13) . ?
C7 C8 1.383(15) . ?
C7 C12 1.392(14) . ?
C3 C4 1.400(15) . ?
C6 C5 1.372(15) . ?
C6 C1 1.427(14) . ?
C6 C14 1.474(14) . ?
C14 C19 1.389(14) . ?
C14 C15 1.389(14) . ?
C5 C4 1.368(15) . ?
C29 C30 1.375(16) . ?
C43 C42 1.354(18) . ?
F4 C49 1.350(12) . ?
F6 C52 1.354(11) . ?
F1 C46 1.338(11) . ?
F3 C48 1.337(11) . ?
F7 C53 1.356(12) . ?
F2 C47 1.343(11) . ?
C50 F5 1.364(11) . ?
C50 C49 1.372(14) . ?
C50 C45 1.402(13) . ?
C47 C48 1.362(14) . ?
C47 C46 1.380(14) . ?
C45 C46 1.405(13) . ?
C45 B1 1.658(14) . ?
C52 C53 1.362(14) . ?
C52 C51 1.377(13) . ?
C49 C48 1.349(14) . ?
C53 C54 1.366(16) . ?
C51 C56 1.363(14) . ?
C51 B1 1.647(15) . ?
C19 C18 1.385(14) . ?
C19 C20 1.517(13) . ?
C40 C41 1.420(16) . ?
C56 C55 1.372(14) . ?
C56 F10 1.372(11) . ?
F15 C62 1.356(11) . ?
F16 C64 1.361(12) . ?
F11 C58 1.369(12) . ?
F14 C61 1.340(12) . ?
F9 C55 1.335(12) . ?
F8 C54 1.349(12) . ?
C58 C59 1.372(15) . ?
C58 C57 1.391(14) . ?
C63 C64 1.367(14) . ?
C63 C68 1.387(14) . ?
C63 B1 1.668(15) . ?
C61 C60 1.350(16) . ?
C61 C62 1.370(14) . ?
C25 C24 1.34(2) . ?
C25 C26 1.405(16) . ?
C32 C31 1.390(15) . ?
C30 C31 1.373(16) . ?
C64 C65 1.366(15) . ?
C65 F17 1.347(12) . ?
C65 C66 1.365(17) . ?
C20 P1 1.848(10) 2_576 ?
C62 C57 1.384(13) . ?
C41 C42 1.354(18) . ?
C37 C36 1.351(16) . ?
C37 C38 1.377(14) . ?
C55 C54 1.367(16) . ?
C57 B1 1.660(15) . ?
C9 C8 1.354(16) . ?
C9 C10 1.383(18) . ?
C15 C16 1.375(17) . ?
C18 C17 1.392(17) . ?
C36 C35 1.389(17) . ?
F20 C68 1.369(12) . ?
F12 C59 1.368(13) . ?
F19 C67 1.342(12) . ?
F13 C60 1.361(12) . ?
F18 C66 1.344(13) . ?
C68 C67 1.395(15) . ?
C67 C66 1.351(17) . ?
C59 C60 1.357(17) . ?
C22 C23 1.427(17) . ?
C23 C24 1.37(2) . ?
C17 C16 1.335(19) . ?
C97 C96 1.41(5) . ?
C97 C98 1.44(6) . ?
C98 C99 1.33(5) . ?
C96 C95 1.64(4) . ?
